data_7720165
loop_
_publ_author_name
'Navitha, S.'
'Wilfred Raj, A. S. W.'
'Sree Brindha, S.'
'Ravi, M.'
'Dallemer, F.'
'Prabusankar, G.'
'Prabhakaran, R.'

_publ_section_title
;
 Cytotoxic effect of ruthenium-arene complexes containing
 tetrazolo[1,5-<i>a</i>] quinoline derivatives on cervical (HeLa), lung
 (A549), and colon (HCT116) cancer cell lines.
;
_journal_issue 9
_journal_name_full 'Dalton transactions (Cambridge, England : 2003)'
_journal_page_first 3943
_journal_page_last 3966
_journal_paper_doi 10.1039/d5dt02830b
_journal_volume 55
_journal_year 2026
_chemical_formula_moiety 'C18 H14 N6 O'
_chemical_formula_sum 'C18 H14 N6 O'
_chemical_formula_weight 330.35
_space_group_crystal_system monoclinic
_space_group_IT_number 14
_space_group_name_Hall '-P 2ybc'
_space_group_name_H-M_alt 'P 1 21/c 1'
_atom_sites_solution_hydrogens geom
_atom_sites_solution_primary dual
_audit_creation_date 2024-03-25
_audit_creation_method
;
Olex2 1.5
(compiled 2024.01.12 svn.r2f8d729c for OlexSys, GUI svn.r6928)
;
_audit_update_record
;
2025-09-12 deposited with the CCDC.	2026-02-03 downloaded from the CCDC.
;
_cell_angle_alpha 90
_cell_angle_beta 99.521(2)
_cell_angle_gamma 90
_cell_formula_units_Z 4
_cell_length_a 15.4757(3)
_cell_length_b 7.25309(17)
_cell_length_c 14.7604(3)
_cell_measurement_reflns_used 4525
_cell_measurement_temperature 295
_cell_measurement_theta_max 72.2410
_cell_measurement_theta_min 5.7670
_cell_volume 1633.98(6)
_computing_cell_refinement 'CrysAlisPro 1.171.43.109a (Rigaku OD, 2024)'
_computing_data_collection 'CrysAlisPro 1.171.43.109a (Rigaku OD, 2024)'
_computing_data_reduction 'CrysAlisPro 1.171.43.109a (Rigaku OD, 2024)'
_computing_molecular_graphics 'Olex2 1.5 (Dolomanov et al., 2009)'
_computing_publication_material 'Olex2 1.5 (Dolomanov et al., 2009)'
_computing_structure_refinement 'SHELXL 2019/3 (Sheldrick, 2015)'
_computing_structure_solution 'SHELXT 2014/5 (Sheldrick, 2014)'
_diffrn_ambient_temperature 295
_diffrn_detector 'CCD plate'
_diffrn_detector_area_resol_mean 5.3045
_diffrn_detector_type AtlasS2
_diffrn_measured_fraction_theta_full 0.998
_diffrn_measured_fraction_theta_max 0.984
_diffrn_measurement_details
;
List of Runs (angles in degrees, time in seconds):

  # Type    Start    End  Width  t~exp~   \w     \q     \k     \f   Frames
#--------------------------------------------------------------------------
  1  \w   -111.00 -86.00   1.00    2.00    --  -40.57-152.00 -86.00   25
  2  \w   -104.00 -20.00   1.00    2.00    --  -40.57 152.00 -43.00   84
  3  \w    -52.00 -26.00   1.00    2.00    --  -40.57 122.00 155.00   26
  4  \w     35.00  60.00   1.00    2.00    --   40.57-122.00  73.00   25
  5  \w     76.00 102.00   1.00    2.00    --   40.57-152.00 -86.00   26
  6  \w     75.00 131.00   1.00   15.00    --  103.49-152.00 -86.00   56
  7  \w    102.00 168.00   1.00   15.00    --  103.49 122.00 155.00   66
  8  \w     99.00 124.00   1.00   15.00    --  103.49 152.00 -43.00   25
  9  \w     72.00  97.00   1.00   15.00    --  103.49-122.00  73.00   25
 10  \w   -111.00 -20.00   1.00    2.00    --  -40.57 -38.00 120.00   91
 11  \w   -113.00 -17.00   1.00    2.00    --  -40.57 -38.00-150.00   96
 12  \w     21.00 111.00   1.00    2.00    --   40.57  38.00 -30.00   90
 13  \w     13.00  40.00   1.00    2.00    --   40.57 -77.00  60.00   27
 14  \w     38.00  80.00   1.00    2.00    --   40.57-125.00 -30.00   42
 15  \w     39.00 109.00   1.00   15.00    --  103.49-111.00 -90.00   70
 16  \w     86.00 146.00   1.00   15.00    --  103.49 178.00  90.00   60
 17  \w     46.00 132.00   1.00   15.00    --  103.49 -30.00  90.00   86
 18  \w    104.00 173.00   1.00   15.00    --  103.49  77.00 -90.00   69
 19  \w     30.00 127.00   1.00   15.00    --  103.49 -77.00  60.00   97
 20  \w     89.00 115.00   1.00   15.00    --  103.49  30.00 150.00   26
 21  \w    138.00 177.00   1.00   15.00    --  103.49  30.00 150.00   39
 22  \w     61.00 116.00   1.00   15.00    --  103.49 178.00   0.00   55
 23  \w     84.00 109.00   1.00   15.00    --  103.49-111.00  90.00   25
 24  \w    103.00 177.00   1.00   15.00    --  103.49  77.00-150.00   74
 25  \w    112.00 167.00   1.00   15.00    --  103.49  77.00-120.00   55
 26  \w     57.00 124.00   1.00   15.00    --  103.49 -45.00-150.00   67
;
_diffrn_measurement_device 'four-circle diffractometer'
_diffrn_measurement_device_type 'SuperNova, Dual, Cu at home/near, AtlasS2'
_diffrn_measurement_method '\w scans'
_diffrn_orient_matrix_type 'CrysAlisPro convention (1999,Acta A55,543-557)'
_diffrn_orient_matrix_UB_11 0.0771358000
_diffrn_orient_matrix_UB_12 0.0892618000
_diffrn_orient_matrix_UB_13 0.0643259000
_diffrn_orient_matrix_UB_21 0.0420100000
_diffrn_orient_matrix_UB_22 -0.1915180000
_diffrn_orient_matrix_UB_23 0.0202143000
_diffrn_orient_matrix_UB_31 0.0497773000
_diffrn_orient_matrix_UB_32 0.0231302000
_diffrn_orient_matrix_UB_33 -0.0814212000
_diffrn_radiation_monochromator mirror
_diffrn_radiation_probe x-ray
_diffrn_radiation_type 'Cu K\a'
_diffrn_radiation_wavelength 1.54184
_diffrn_reflns_av_R_equivalents 0.0226
_diffrn_reflns_av_unetI/netI 0.0139
_diffrn_reflns_Laue_measured_fraction_full 0.998
_diffrn_reflns_Laue_measured_fraction_max 0.984
_diffrn_reflns_limit_h_max 19
_diffrn_reflns_limit_h_min -14
_diffrn_reflns_limit_k_max 8
_diffrn_reflns_limit_k_min -8
_diffrn_reflns_limit_l_max 14
_diffrn_reflns_limit_l_min -18
_diffrn_reflns_number 13472
_diffrn_reflns_point_group_measured_fraction_full 0.998
_diffrn_reflns_point_group_measured_fraction_max 0.984
_diffrn_reflns_theta_full 67.684
_diffrn_reflns_theta_max 72.411
_diffrn_reflns_theta_min 5.798
_diffrn_source 'micro-focus sealed X-ray tube'
_diffrn_source_type 'SuperNova (Cu) X-ray Source'
_exptl_absorpt_coefficient_mu 0.727
_exptl_absorpt_correction_T_max 1.00000
_exptl_absorpt_correction_T_min 0.83489
_exptl_absorpt_correction_type multi-scan
_exptl_absorpt_process_details
;
CrysAlisPro 1.171.43.109a (Rigaku Oxford Diffraction, 2024)
Empirical absorption correction using spherical harmonics,
implemented in SCALE3 ABSPACK scaling algorithm.
;
_exptl_crystal_colour yellow
_exptl_crystal_colour_primary yellow
_exptl_crystal_density_diffrn 1.343
_exptl_crystal_description needle
_exptl_crystal_F_000 688
_exptl_crystal_size_max 0.5
_exptl_crystal_size_mid 0.16
_exptl_crystal_size_min 0.1
_refine_diff_density_max 0.176
_refine_diff_density_min -0.134
_refine_diff_density_rms 0.034
_refine_ls_extinction_coef 0.0021(3)
_refine_ls_extinction_expression Fc^*^=kFc[1+0.001xFc^2^\l^3^/sin(2\q)]^-1/4^
_refine_ls_extinction_method 'SHELXL-2019/2 (Sheldrick 2019)'
_refine_ls_goodness_of_fit_ref 1.035
_refine_ls_hydrogen_treatment constr
_refine_ls_matrix_type full
_refine_ls_number_parameters 229
_refine_ls_number_reflns 3174
_refine_ls_number_restraints 0
_refine_ls_restrained_S_all 1.035
_refine_ls_R_factor_all 0.0419
_refine_ls_R_factor_gt 0.0386
_refine_ls_shift/su_max 0.000
_refine_ls_shift/su_mean 0.000
_refine_ls_structure_factor_coef Fsqd
_refine_ls_weighting_details 'w=1/[\s^2^(Fo^2^)+(0.0676P)^2^+0.2006P] where P=(Fo^2^+2Fc^2^)/3'
_refine_ls_weighting_scheme calc
_refine_ls_wR_factor_gt 0.1137
_refine_ls_wR_factor_ref 0.1184
_reflns_Friedel_coverage 0.000
_reflns_number_gt 2854
_reflns_number_total 3174
_reflns_threshold_expression 'I > 2\s(I)'
_cod_data_source_file d5dt02830b2.cif
_cod_data_source_block 7zhsa
_cod_depositor_comments 'Adding full bibliography for 7720163--7720169.cif.'
_cod_database_code 7720165
_shelx_shelxl_version_number 2019/3
_shelx_space_group_comment
;
The symmetry employed for this shelxl refinement is uniquely defined
by the following loop, which should always be used as a source of
symmetry information in preference to the above space-group names.
They are only intended as comments.
;
_shelx_estimated_absorpt_t_max 0.931
_shelx_estimated_absorpt_t_min 0.713
_olex2_refinement_description
;
1. Fixed Uiso
 At 1.2 times of:
  All C(H) groups
 At 1.5 times of:
  All C(H,H,H) groups, All O(H) groups
2.a Aromatic/amide H refined with riding coordinates:
 C1(H1A), C3(H3), C5(H5), C6(H6), C8(H8), C12(H12), C14(H14), C15(H15),
 C16(H16), C17(H17)
2.b Idealised Me refined as rotating group:
 C11(H11A,H11B,H11C)
2.c Idealised tetrahedral OH refined as rotating group:
 O1(H1)
;
_olex2_submission_special_instructions 'No special instructions were received'
_oxdiff_exptl_absorpt_empirical_details
;
Empirical correction (ABSPACK) includes:
- Absorption correction using spherical harmonics
- Frame scaling
;
_oxdiff_exptl_absorpt_empirical_full_max 1.362
_oxdiff_exptl_absorpt_empirical_full_min 0.732

loop_
_space_group_symop_operation_xyz
'x, y, z'
'-x, y+1/2, -z+1/2'
'-x, -y, -z'
'x, -y-1/2, z-1/2'

loop_
_atom_site_label
_atom_site_type_symbol
_atom_site_fract_x
_atom_site_fract_y
_atom_site_fract_z
_atom_site_U_iso_or_equiv
_atom_site_adp_type
_atom_site_occupancy
_atom_site_site_symmetry_order
_atom_site_calc_flag
_atom_site_refinement_flags_posn
_atom_site_refinement_flags_adp
_atom_site_refinement_flags_occupancy
_atom_site_disorder_assembly
_atom_site_disorder_group
O1 O 0.13036(6) 0.60950(15) 0.51348(6) 0.0648(3) Uani 1 1 d . . . . .
H1 H 0.181466 0.619319 0.505906 0.097 Uiso 1 1 calc R U . . .
N1 N 0.46082(7) 0.56651(15) 0.29232(7) 0.0601(3) Uani 1 1 d . . . . .
N2 N 0.51498(8) 0.53882(17) 0.23043(7) 0.0670(3) Uani 1 1 d . . . . .
N3 N 0.59362(8) 0.59860(15) 0.25915(7) 0.0603(3) Uani 1 1 d . . . . .
N4 N 0.59150(6) 0.66967(13) 0.34406(6) 0.0478(2) Uani 1 1 d . . . . .
N5 N 0.38445(6) 0.72461(15) 0.54797(7) 0.0565(3) Uani 1 1 d . . . . .
N6 N 0.29705(6) 0.69558(14) 0.55707(7) 0.0526(3) Uani 1 1 d . . . . .
C1 C 0.40157(7) 0.68495(16) 0.46952(8) 0.0512(3) Uani 1 1 d . . . . .
H1A H 0.357510 0.640711 0.424170 0.061 Uiso 1 1 calc R U . . .
C2 C 0.49026(7) 0.70835(15) 0.44983(7) 0.0470(3) Uani 1 1 d . . . . .
C3 C 0.55730(7) 0.78034(16) 0.51081(8) 0.0494(3) Uani 1 1 d . . . . .
H3 H 0.546451 0.818847 0.567976 0.059 Uiso 1 1 calc R U . . .
C4 C 0.64395(7) 0.79881(16) 0.48995(8) 0.0486(3) Uani 1 1 d . . . . .
C5 C 0.71441(9) 0.86840(19) 0.55310(9) 0.0609(3) Uani 1 1 d . . . . .
H5 H 0.705461 0.904444 0.611300 0.073 Uiso 1 1 calc R U . . .
C6 C 0.79637(9) 0.8836(2) 0.52959(10) 0.0654(3) Uani 1 1 d . . . . .
H6 H 0.842194 0.928854 0.572608 0.078 Uiso 1 1 calc R U . . .
C7 C 0.81260(8) 0.83283(18) 0.44264(10) 0.0602(3) Uani 1 1 d . . . . .
C8 C 0.74463(8) 0.76395(17) 0.37933(9) 0.0555(3) Uani 1 1 d . . . . .
H8 H 0.754124 0.729923 0.321032 0.067 Uiso 1 1 calc R U . . .
C9 C 0.66172(7) 0.74572(15) 0.40331(7) 0.0471(3) Uani 1 1 d . . . . .
C10 C 0.50978(7) 0.64816(15) 0.36323(7) 0.0474(3) Uani 1 1 d . . . . .
C11 C 0.90283(10) 0.8522(2) 0.41822(13) 0.0784(4) Uani 1 1 d . . . . .
H11A H 0.901867 0.944219 0.371299 0.118 Uiso 1 1 calc R U . . .
H11B H 0.920872 0.736350 0.396053 0.118 Uiso 1 1 calc R U . . .
H11C H 0.943304 0.888489 0.471729 0.118 Uiso 1 1 calc R U . . .
C12 C 0.28236(8) 0.73846(18) 0.63722(8) 0.0544(3) Uani 1 1 d . . . . .
H12 H 0.328081 0.784440 0.680136 0.065 Uiso 1 1 calc R U . . .
C13 C 0.19665(8) 0.71751(18) 0.66306(8) 0.0523(3) Uani 1 1 d . . . . .
C14 C 0.18420(10) 0.7622(2) 0.75182(9) 0.0709(4) Uani 1 1 d . . . . .
H14 H 0.231522 0.804229 0.793916 0.085 Uiso 1 1 calc R U . . .
C15 C 0.10314(11) 0.7455(3) 0.77875(10) 0.0804(5) Uani 1 1 d . . . . .
H15 H 0.095807 0.776610 0.838127 0.097 Uiso 1 1 calc R U . . .
C16 C 0.03335(10) 0.6819(2) 0.71625(11) 0.0750(4) Uani 1 1 d . . . . .
H16 H -0.021340 0.670027 0.733931 0.090 Uiso 1 1 calc R U . . .
C17 C 0.04323(9) 0.6361(2) 0.62865(10) 0.0635(3) Uani 1 1 d . . . . .
H17 H -0.004568 0.592877 0.587554 0.076 Uiso 1 1 calc R U . . .
C18 C 0.12412(8) 0.65366(17) 0.60075(8) 0.0515(3) Uani 1 1 d . . . . .

loop_
_atom_site_aniso_label
_atom_site_aniso_U_11
_atom_site_aniso_U_22
_atom_site_aniso_U_33
_atom_site_aniso_U_23
_atom_site_aniso_U_13
_atom_site_aniso_U_12
O1 0.0526(5) 0.0907(7) 0.0507(5) -0.0083(4) 0.0079(4) -0.0090(5)
N1 0.0639(6) 0.0616(6) 0.0504(5) -0.0029(4) -0.0034(4) 0.0031(5)
N2 0.0773(7) 0.0707(7) 0.0493(6) -0.0079(5) -0.0004(5) 0.0064(6)
N3 0.0747(7) 0.0636(6) 0.0423(5) -0.0038(4) 0.0090(5) 0.0084(5)
N4 0.0557(5) 0.0475(5) 0.0399(4) 0.0021(4) 0.0073(4) 0.0056(4)
N5 0.0429(5) 0.0632(6) 0.0637(6) -0.0003(5) 0.0096(4) 0.0009(4)
N6 0.0422(5) 0.0572(6) 0.0582(6) 0.0032(4) 0.0073(4) 0.0025(4)
C1 0.0462(6) 0.0522(6) 0.0535(6) 0.0059(5) 0.0032(5) 0.0029(5)
C2 0.0485(6) 0.0453(6) 0.0467(6) 0.0062(4) 0.0064(4) 0.0047(4)
C3 0.0535(6) 0.0513(6) 0.0440(5) 0.0001(5) 0.0099(5) 0.0026(5)
C4 0.0507(6) 0.0474(6) 0.0475(6) 0.0010(4) 0.0078(5) -0.0001(5)
C5 0.0607(7) 0.0653(8) 0.0553(7) -0.0074(6) 0.0059(5) -0.0046(6)
C6 0.0549(7) 0.0652(8) 0.0733(8) -0.0036(6) 0.0023(6) -0.0080(6)
C7 0.0524(6) 0.0518(7) 0.0777(8) 0.0093(6) 0.0147(6) 0.0000(5)
C8 0.0590(7) 0.0518(6) 0.0586(7) 0.0060(5) 0.0186(5) 0.0038(5)
C9 0.0517(6) 0.0426(5) 0.0471(6) 0.0047(4) 0.0086(5) 0.0026(4)
C10 0.0504(6) 0.0452(6) 0.0449(5) 0.0053(4) 0.0023(4) 0.0048(4)
C11 0.0577(8) 0.0729(9) 0.1083(12) 0.0128(8) 0.0242(8) -0.0023(7)
C12 0.0452(6) 0.0597(7) 0.0558(6) -0.0017(5) 0.0009(5) 0.0047(5)
C13 0.0490(6) 0.0584(7) 0.0487(6) 0.0018(5) 0.0053(5) 0.0071(5)
C14 0.0642(8) 0.0943(11) 0.0518(7) -0.0083(7) 0.0027(6) 0.0087(7)
C15 0.0811(10) 0.1089(13) 0.0555(7) -0.0049(8) 0.0235(7) 0.0113(9)
C16 0.0628(8) 0.0935(11) 0.0746(9) 0.0043(8) 0.0286(7) 0.0012(7)
C17 0.0531(7) 0.0725(8) 0.0662(8) 0.0013(6) 0.0136(6) -0.0056(6)
C18 0.0499(6) 0.0547(6) 0.0499(6) 0.0036(5) 0.0084(5) 0.0012(5)

loop_
_atom_type_symbol
_atom_type_description
_atom_type_scat_dispersion_real
_atom_type_scat_dispersion_imag
_atom_type_scat_source
C C 0.0181 0.0091 'International Tables Vol C Tables 4.2.6.8 and 6.1.1.4'
H H 0.0000 0.0000 'International Tables Vol C Tables 4.2.6.8 and 6.1.1.4'
N N 0.0311 0.0180 'International Tables Vol C Tables 4.2.6.8 and 6.1.1.4'
O O 0.0492 0.0322 'International Tables Vol C Tables 4.2.6.8 and 6.1.1.4'

loop_
_geom_angle_atom_site_label_1
_geom_angle_atom_site_label_2
_geom_angle_atom_site_label_3
_geom_angle
_geom_angle_site_symmetry_1
_geom_angle_site_symmetry_3
_geom_angle_publ_flag
C18 O1 H1 109.5 . . ?
C10 N1 N2 105.21(10) . . ?
N3 N2 N1 112.50(10) . . ?
N2 N3 N4 105.29(10) . . ?
N3 N4 C9 126.44(10) . . ?
C10 N4 N3 108.39(10) . . ?
C10 N4 C9 125.13(9) . . ?
C1 N5 N6 114.02(10) . . ?
C12 N6 N5 112.04(10) . . ?
N5 C1 H1A 119.9 . . ?
N5 C1 C2 120.20(11) . . ?
C2 C1 H1A 119.9 . . ?
C3 C2 C1 123.53(11) . . ?
C3 C2 C10 117.27(10) . . ?
C10 C2 C1 119.17(10) . . ?
C2 C3 H3 118.9 . . ?
C2 C3 C4 122.19(11) . . ?
C4 C3 H3 118.9 . . ?
C5 C4 C3 122.86(11) . . ?
C9 C4 C3 120.10(11) . . ?
C9 C4 C5 117.04(11) . . ?
C4 C5 H5 119.7 . . ?
C6 C5 C4 120.57(12) . . ?
C6 C5 H5 119.7 . . ?
C5 C6 H6 119.2 . . ?
C5 C6 C7 121.65(12) . . ?
C7 C6 H6 119.2 . . ?
C6 C7 C11 120.67(13) . . ?
C8 C7 C6 118.99(12) . . ?
C8 C7 C11 120.33(13) . . ?
C7 C8 H8 120.2 . . ?
C7 C8 C9 119.57(12) . . ?
C9 C8 H8 120.2 . . ?
N4 C9 C4 115.51(10) . . ?
N4 C9 C8 122.31(10) . . ?
C8 C9 C4 122.16(11) . . ?
N1 C10 N4 108.60(10) . . ?
N1 C10 C2 131.65(11) . . ?
N4 C10 C2 119.74(10) . . ?
C7 C11 H11A 109.5 . . ?
C7 C11 H11B 109.5 . . ?
C7 C11 H11C 109.5 . . ?
H11A C11 H11B 109.5 . . ?
H11A C11 H11C 109.5 . . ?
H11B C11 H11C 109.5 . . ?
N6 C12 H12 119.0 . . ?
N6 C12 C13 121.93(11) . . ?
C13 C12 H12 119.0 . . ?
C14 C13 C12 119.90(12) . . ?
C14 C13 C18 118.15(11) . . ?
C18 C13 C12 121.95(11) . . ?
C13 C14 H14 119.2 . . ?
C15 C14 C13 121.54(13) . . ?
C15 C14 H14 119.2 . . ?
C14 C15 H15 120.5 . . ?
C16 C15 C14 118.99(13) . . ?
C16 C15 H15 120.5 . . ?
C15 C16 H16 119.5 . . ?
C17 C16 C15 121.07(13) . . ?
C17 C16 H16 119.5 . . ?
C16 C17 H17 119.8 . . ?
C16 C17 C18 120.39(13) . . ?
C18 C17 H17 119.8 . . ?
O1 C18 C13 121.88(10) . . ?
O1 C18 C17 118.25(11) . . ?
C17 C18 C13 119.87(11) . . ?

loop_
_geom_bond_atom_site_label_1
_geom_bond_atom_site_label_2
_geom_bond_distance
_geom_bond_site_symmetry_2
_geom_bond_publ_flag
O1 H1 0.8200 . ?
O1 C18 1.3462(14) . ?
N1 N2 1.3530(16) . ?
N1 C10 1.3258(15) . ?
N2 N3 1.2954(16) . ?
N3 N4 1.3605(13) . ?
N4 C9 1.3913(15) . ?
N4 C10 1.3499(15) . ?
N5 N6 1.3971(13) . ?
N5 C1 1.2630(16) . ?
N6 C12 1.2794(16) . ?
C1 H1A 0.9300 . ?
C1 C2 1.4592(15) . ?
C2 C3 1.3603(17) . ?
C2 C10 1.4295(16) . ?
C3 H3 0.9300 . ?
C3 C4 1.4311(16) . ?
C4 C5 1.4058(17) . ?
C4 C9 1.4055(16) . ?
C5 H5 0.9300 . ?
C5 C6 1.3736(18) . ?
C6 H6 0.9300 . ?
C6 C7 1.397(2) . ?
C7 C8 1.3799(19) . ?
C7 C11 1.5054(18) . ?
C8 H8 0.9300 . ?
C8 C9 1.3926(16) . ?
C11 H11A 0.9600 . ?
C11 H11B 0.9600 . ?
C11 H11C 0.9600 . ?
C12 H12 0.9300 . ?
C12 C13 1.4475(16) . ?
C13 C14 1.3936(17) . ?
C13 C18 1.4066(17) . ?
C14 H14 0.9300 . ?
C14 C15 1.383(2) . ?
C15 H15 0.9300 . ?
C15 C16 1.378(2) . ?
C16 H16 0.9300 . ?
C16 C17 1.368(2) . ?
C17 H17 0.9300 . ?
C17 C18 1.3868(16) . ?

loop_
_geom_torsion_atom_site_label_1
_geom_torsion_atom_site_label_2
_geom_torsion_atom_site_label_3
_geom_torsion_atom_site_label_4
_geom_torsion
_geom_torsion_site_symmetry_1
_geom_torsion_site_symmetry_2
_geom_torsion_site_symmetry_3
_geom_torsion_site_symmetry_4
_geom_torsion_publ_flag
N1 N2 N3 N4 -0.12(14) . . . . ?
N2 N1 C10 N4 0.25(13) . . . . ?
N2 N1 C10 C2 -178.66(12) . . . . ?
N2 N3 N4 C9 178.06(10) . . . . ?
N2 N3 N4 C10 0.28(13) . . . . ?
N3 N4 C9 C4 -175.96(10) . . . . ?
N3 N4 C9 C8 2.52(17) . . . . ?
N3 N4 C10 N1 -0.34(12) . . . . ?
N3 N4 C10 C2 178.72(9) . . . . ?
N5 N6 C12 C13 -179.13(10) . . . . ?
N5 C1 C2 C3 -3.23(18) . . . . ?
N5 C1 C2 C10 174.80(11) . . . . ?
N6 N5 C1 C2 179.96(9) . . . . ?
N6 C12 C13 C14 178.57(13) . . . . ?
N6 C12 C13 C18 -1.79(19) . . . . ?
C1 N5 N6 C12 -179.58(11) . . . . ?
C1 C2 C3 C4 178.98(10) . . . . ?
C1 C2 C10 N1 -1.44(18) . . . . ?
C1 C2 C10 N4 179.75(9) . . . . ?
C2 C3 C4 C5 -178.27(11) . . . . ?
C2 C3 C4 C9 1.48(18) . . . . ?
C3 C2 C10 N1 176.72(12) . . . . ?
C3 C2 C10 N4 -2.09(16) . . . . ?
C3 C4 C5 C6 -179.89(12) . . . . ?
C3 C4 C9 N4 -2.60(16) . . . . ?
C3 C4 C9 C8 178.91(10) . . . . ?
C4 C5 C6 C7 0.6(2) . . . . ?
C5 C4 C9 N4 177.17(10) . . . . ?
C5 C4 C9 C8 -1.32(17) . . . . ?
C5 C6 C7 C8 -0.7(2) . . . . ?
C5 C6 C7 C11 179.50(13) . . . . ?
C6 C7 C8 C9 -0.28(19) . . . . ?
C7 C8 C9 N4 -177.09(10) . . . . ?
C7 C8 C9 C4 1.30(18) . . . . ?
C9 N4 C10 N1 -178.16(10) . . . . ?
C9 N4 C10 C2 0.90(16) . . . . ?
C9 C4 C5 C6 0.34(19) . . . . ?
C10 N1 N2 N3 -0.08(14) . . . . ?
C10 N4 C9 C4 1.47(16) . . . . ?
C10 N4 C9 C8 179.95(10) . . . . ?
C10 C2 C3 C4 0.92(17) . . . . ?
C11 C7 C8 C9 179.55(11) . . . . ?
C12 C13 C14 C15 179.44(14) . . . . ?
C12 C13 C18 O1 -0.38(19) . . . . ?
C12 C13 C18 C17 -179.91(12) . . . . ?
C13 C14 C15 C16 0.4(3) . . . . ?
C14 C13 C18 O1 179.26(12) . . . . ?
C14 C13 C18 C17 -0.3(2) . . . . ?
C14 C15 C16 C17 -0.2(3) . . . . ?
C15 C16 C17 C18 -0.3(3) . . . . ?
C16 C17 C18 O1 -179.01(13) . . . . ?
C16 C17 C18 C13 0.5(2) . . . . ?
C18 C13 C14 C15 -0.2(2) . . . . ?
